data_1570351
loop_
_publ_author_name
'Guo, Xin'
'Zhang, Lei'
'Hu, Jiesheng'
'Szil&#xe1;gyi, Bal&#xe1;zs'
'Yu, Meng'
'Chen, Shizhen'
'Tircs&#xf3;, Gyula'
'Zhou, Xin'
'Tao, Jun'

_publ_section_title
;
 Improving the potential of paraCEST through magnetic-coupling induced
 line sharpening.
;
_journal_issue 48
_journal_name_full 'Chemical science'
_journal_page_first 14157
_journal_page_last 14165
_journal_paper_doi 10.1039/d3sc04770a
_journal_volume 14
_journal_year 2023
_chemical_formula_moiety 'C32 H46 N8 Ni2 O6, 2(C2 H3 O2), H2 O, 2(C H4 O)'
_chemical_formula_sum 'C38 H62 N8 Ni2 O13'
_chemical_formula_weight 956.37
_space_group_crystal_system monoclinic
_space_group_IT_number 15
_space_group_name_Hall '-C 2yc'
_space_group_name_H-M_alt 'C 1 2/c 1'
_atom_sites_solution_hydrogens mixed
_atom_sites_solution_primary iterative
_audit_creation_date 2022-11-04
_audit_creation_method
;
Olex2 1.3
(compiled 2020.11.12 svn.r5f609507 for OlexSys, GUI svn.r6408)
;
_audit_update_record
;
2023-08-30 deposited with the CCDC.	2023-11-21 downloaded from the CCDC.
;
_cell_angle_alpha 90
_cell_angle_beta 111.493(3)
_cell_angle_gamma 90
_cell_formula_units_Z 4
_cell_length_a 15.3815(5)
_cell_length_b 18.3733(4)
_cell_length_c 16.7250(5)
_cell_measurement_reflns_used 16515
_cell_measurement_temperature 99.85(10)
_cell_measurement_theta_max 30.0230
_cell_measurement_theta_min 4.0320
_cell_volume 4398.0(2)
_computing_cell_refinement 'CrysAlisPro 1.171.39.29d (Rigaku OD, 2017)'
_computing_data_collection 'CrysAlisPro 1.171.39.29d (Rigaku OD, 2017)'
_computing_data_reduction 'CrysAlisPro 1.171.39.29d (Rigaku OD, 2017)'
_computing_molecular_graphics 'Olex2 1.3 (Dolomanov et al., 2009)'
_computing_publication_material 'Olex2 1.3 (Dolomanov et al., 2009)'
_computing_structure_refinement 'SHELXL 2018/3 (Sheldrick, 2015)'
_computing_structure_solution 'olex2.solve 1.3 (Bourhis et al., 2015)'
_diffrn_ambient_temperature 100.15
_diffrn_measured_fraction_theta_full 0.997
_diffrn_measured_fraction_theta_max 0.911
_diffrn_measurement_details
;
List of Runs (angles in degrees, time in seconds):

  # Type    Start    End  Width  t~exp~   \w     \q     \k     \f   Frames
#--------------------------------------------------------------------------
  1  \w    -63.00   5.10   0.30   12.00    --    0.10 -82.00  30.00  227
  2  \w    -40.00  29.90   0.30   12.00    --    0.10 -82.00 120.00  233
  3  \w    -62.00  -8.90   0.30   12.00    --    0.10 -57.00  30.00  177
  4  \w     36.00  89.10   0.30   12.00    --    0.10  38.00  90.00  177
  5  \w    -49.00 -22.90   0.30   12.00    --    0.10 -82.00-180.00   87
  6  \w    -65.00 -40.70   0.30   12.00    --    0.10 -77.00-120.00   81
  7  \w     45.00  78.00   0.30   12.00    --    0.10  38.00 120.00  110
;
_diffrn_measurement_device 'four-circle diffractometer'
_diffrn_measurement_device_type 'XtaLAB AFC12 (RINC): Kappa single'
_diffrn_measurement_method '\w scans'
_diffrn_radiation_type MoK\a
_diffrn_radiation_wavelength 0.71073
_diffrn_reflns_av_R_equivalents 0.0253
_diffrn_reflns_av_unetI/netI 0.0205
_diffrn_reflns_Laue_measured_fraction_full 0.997
_diffrn_reflns_Laue_measured_fraction_max 0.911
_diffrn_reflns_limit_h_max 19
_diffrn_reflns_limit_h_min -20
_diffrn_reflns_limit_k_max 25
_diffrn_reflns_limit_k_min -25
_diffrn_reflns_limit_l_max 23
_diffrn_reflns_limit_l_min -22
_diffrn_reflns_number 28956
_diffrn_reflns_point_group_measured_fraction_full 0.997
_diffrn_reflns_point_group_measured_fraction_max 0.911
_diffrn_reflns_theta_full 25.242
_diffrn_reflns_theta_max 29.739
_diffrn_reflns_theta_min 3.584
_exptl_absorpt_coefficient_mu 0.927
_exptl_absorpt_correction_T_max 1.00000
_exptl_absorpt_correction_T_min 0.56452
_exptl_absorpt_correction_type multi-scan
_exptl_absorpt_process_details
;
CrysAlisPro 1.171.39.29d (Rigaku Oxford Diffraction, 2017)
Empirical absorption correction using spherical harmonics,
 implemented in SCALE3 ABSPACK scaling algorithm.
;
_exptl_crystal_colour blue
_exptl_crystal_colour_primary blue
_exptl_crystal_density_diffrn 1.444
_exptl_crystal_description block
_exptl_crystal_F_000 2024
_refine_diff_density_max 0.608
_refine_diff_density_min -0.678
_refine_diff_density_rms 0.064
_refine_ls_extinction_method none
_refine_ls_goodness_of_fit_ref 1.060
_refine_ls_hydrogen_treatment constr
_refine_ls_matrix_type full
_refine_ls_number_parameters 317
_refine_ls_number_reflns 5711
_refine_ls_number_restraints 0
_refine_ls_restrained_S_all 1.060
_refine_ls_R_factor_all 0.0380
_refine_ls_R_factor_gt 0.0350
_refine_ls_shift/su_max 0.003
_refine_ls_shift/su_mean 0.000
_refine_ls_structure_factor_coef Fsqd
_refine_ls_weighting_details 'w=1/[\s^2^(Fo^2^)+(0.0335P)^2^+9.7242P] where P=(Fo^2^+2Fc^2^)/3'
_refine_ls_weighting_scheme calc
_refine_ls_wR_factor_gt 0.0865
_refine_ls_wR_factor_ref 0.0882
_reflns_Friedel_coverage 0.000
_reflns_number_gt 5261
_reflns_number_total 5711
_reflns_threshold_expression 'I > 2\s(I)'
_cod_data_source_file d3sc04770a2.cif
_cod_data_source_block 1102-ni2-z_sq_sq
_cod_depositor_comments 'Adding full bibliography for 1570350--1570352.cif.'
_cod_database_code 1570351
_shelx_shelxl_version_number 2018/3
_shelx_space_group_comment
;
The symmetry employed for this shelxl refinement is uniquely defined
by the following loop, which should always be used as a source of
symmetry information in preference to the above space-group names.
They are only intended as comments.
;
_olex2_refinement_description
;
1. Fixed Uiso
 At 1.2 times of:
  All C(H) groups, All C(H,H) groups, All C(H,H,H,H) groups, All N(H,H) groups
 At 1.5 times of:
  All C(H,H,H) groups, All O(H) groups, All O(H,H) groups
2. Others
 Sof(H9BC)=Sof(H9BD)=Sof(H12C)=Sof(H12D)=Sof(C10)=Sof(H10A)=Sof(H10B)=1-FVAR(1)
 Sof(H9AA)=Sof(H9AB)=Sof(H12A)=Sof(H12B)=Sof(C11)=Sof(H11A)=Sof(H11B)=FVAR(1)
 Fixed Sof: O8(0.5) H8C(0.5) H8D(0.5) O7(0.5) H7A(0.5) O6(0.5) H6(0.5)
 C20(0.5) H20A(0.5) H20B(0.5) H20C(0.5) C21(0.5) H21A(0.5) H21B(0.5) H21C(0.5)
3.a Free rotating group:
 O8(H8C,H8D)
3.b Secondary CH2 refined with riding coordinates:
 C13(H13A,H13B), C14(H14A,H14B), C8(H8A,H8B), C9(H9AA,H9AB), C9(H9BC,H9BD),
 C17(H17A,H17B), C12(H12A,H12B), C12(H12C,H12D), C11(H11A,H11B), C10(H10A,H10B)
3.c Aromatic/amide H refined with riding coordinates:
 C3(H3), C7(H7)
3.d X=CH2 refined with riding coordinates:
 N4(H4A,H4B), N3(H3A,H3B)
3.e Idealised Me refined as rotating group:
 C1(H1A,H1B,H1C), C18(H18A,H18B,H18C), C20(H20A,H20B,H20C), C21(H21A,H21B,H21C)
3.f Idealised tetrahedral OH refined as rotating group:
 O7(H7A), O6(H6)
;
_platon_squeeze_void_probe_radius 1.20
_olex2_submission_special_instructions 'No special instructions were received'
_oxdiff_exptl_absorpt_empirical_details
;
Empirical correction (ABSPACK) includes:
- Absorption correction using spherical harmonics
- Frame scaling
;

loop_
_space_group_symop_operation_xyz
'x, y, z'
'-x, y, -z+1/2'
'x+1/2, y+1/2, z'
'-x+1/2, y+1/2, -z+1/2'
'-x, -y, -z'
'x, -y, z-1/2'
'-x+1/2, -y+1/2, -z'
'x+1/2, -y+1/2, z-1/2'

loop_
_atom_site_label
_atom_site_type_symbol
_atom_site_fract_x
_atom_site_fract_y
_atom_site_fract_z
_atom_site_U_iso_or_equiv
_atom_site_adp_type
_atom_site_occupancy
_atom_site_site_symmetry_order
_atom_site_calc_flag
_atom_site_refinement_flags_posn
_atom_site_refinement_flags_adp
_atom_site_refinement_flags_occupancy
_atom_site_disorder_assembly
_atom_site_disorder_group
Ni1 Ni 0.57981(2) -0.03961(2) 1.06691(2) 0.01456(7) Uani 1 1 d . . . . .
O1 O 0.55819(8) 0.05323(6) 0.99859(7) 0.0158(2) Uani 1 1 d . . . . .
O2 O 0.55023(8) 0.00533(7) 1.17080(7) 0.0184(2) Uani 1 1 d . . . . .
O3 O 0.37376(9) 0.09423(7) 1.02114(8) 0.0259(3) Uani 1 1 d . . . . .
N2 N 0.41604(12) 0.14607(9) 0.88808(9) 0.0265(3) Uani 1 1 d . . . . .
N1 N 0.71230(10) -0.00035(11) 1.14087(9) 0.0299(4) Uani 1 1 d . . . . .
N4 N 0.62520(11) 0.06233(9) 1.29764(9) 0.0248(3) Uani 1 1 d . . . . .
H4A H 0.581196 0.050965 1.317382 0.030 Uiso 1 1 calc R U . . .
H4B H 0.674119 0.087630 1.329717 0.030 Uiso 1 1 calc R U . . .
N3 N 0.34464(16) 0.20935(11) 1.05430(11) 0.0439(5) Uani 1 1 d . . . . .
H3A H 0.311682 0.194202 1.084379 0.053 Uiso 1 1 calc R U . . .
H3B H 0.352816 0.256256 1.049055 0.053 Uiso 1 1 calc R U . . .
C15 C 0.38181(15) 0.16172(11) 1.01707(11) 0.0313(4) Uani 1 1 d . . . . .
C5 C 0.61960(12) 0.09041(10) 0.97476(10) 0.0212(3) Uani 1 1 d . . . . .
C13 C 0.48885(15) 0.15588(10) 0.85056(12) 0.0282(4) Uani 1 1 d . . . . .
H13A H 0.483524 0.206058 0.827689 0.034 Uiso 1 1 calc R U . . .
H13B H 0.474655 0.122290 0.801108 0.034 Uiso 1 1 calc R U . . .
C14 C 0.43772(18) 0.19124(10) 0.96643(12) 0.0342(5) Uani 1 1 d . . . . .
H14A H 0.420726 0.242642 0.950512 0.041 Uiso 1 1 calc R U . . .
H14B H 0.505356 0.188909 1.001348 0.041 Uiso 1 1 calc R U . . .
C16 C 0.61781(12) 0.04141(10) 1.21991(10) 0.0209(3) Uani 1 1 d . . . . .
C6 C 0.71705(13) 0.08112(13) 1.01805(11) 0.0326(5) Uani 1 1 d . . . . .
C8 C 0.76207(13) 0.02237(17) 1.08346(12) 0.0421(6) Uani 1 1 d . . . . .
H8A H 0.770245 -0.021243 1.052166 0.051 Uiso 1 1 calc R U . . .
H8B H 0.825226 0.039335 1.120099 0.051 Uiso 1 1 calc R U . . .
C3 C 0.65503(19) 0.18576(12) 0.88999(13) 0.0390(5) Uani 1 1 d . . . . .
H3 H 0.633284 0.221987 0.846663 0.047 Uiso 1 1 calc R U . . .
C4 C 0.58915(15) 0.14369(10) 0.90895(11) 0.0262(4) Uani 1 1 d . . . . .
C7 C 0.77935(16) 0.12479(16) 0.99535(13) 0.0474(7) Uani 1 1 d . . . . .
H7 H 0.844518 0.118181 1.025284 0.057 Uiso 1 1 calc R U . . .
C2 C 0.75018(19) 0.17693(15) 0.93147(15) 0.0489(7) Uani 1 1 d . . . . .
C9 C 0.77204(14) -0.05417(17) 1.20463(13) 0.0491(7) Uani 1 1 d . . . . .
H9AA H 0.758300 -0.050317 1.257857 0.059 Uiso 0.754(6) 1 calc R U P A 1
H9AB H 0.838331 -0.040481 1.219224 0.059 Uiso 0.754(6) 1 calc R U P A 1
H9BC H 0.808617 -0.081141 1.176378 0.059 Uiso 0.246(6) 1 calc R U P A 2
H9BD H 0.817286 -0.026181 1.252422 0.059 Uiso 0.246(6) 1 calc R U P A 2
C17 C 0.69521(13) 0.06232(13) 1.18812(11) 0.0304(4) Uani 1 1 d . . . . .
H17A H 0.676234 0.105250 1.149856 0.036 Uiso 1 1 calc R U . . .
H17B H 0.752818 0.074697 1.237338 0.036 Uiso 1 1 calc R U . . .
C12 C 0.32443(18) 0.16888(14) 0.82219(13) 0.0450(6) Uani 1 1 d . . . . .
H12A H 0.317981 0.222076 0.827645 0.054 Uiso 0.754(6) 1 calc R U P A 1
H12B H 0.326861 0.159834 0.764699 0.054 Uiso 0.754(6) 1 calc R U P A 1
H12C H 0.335812 0.206631 0.784936 0.054 Uiso 0.246(6) 1 calc R U P A 2
H12D H 0.285700 0.190986 0.851758 0.054 Uiso 0.246(6) 1 calc R U P A 2
C1 C 0.8194(3) 0.22381(19) 0.90946(19) 0.0743(12) Uani 1 1 d . . . . .
H1A H 0.793374 0.236515 0.848323 0.111 Uiso 1 1 calc R U . . .
H1B H 0.877885 0.196838 0.921810 0.111 Uiso 1 1 calc R U . . .
H1C H 0.831811 0.268379 0.944030 0.111 Uiso 1 1 calc R U . . .
O4 O 0.78926(10) -0.14320(9) 0.88942(8) 0.0349(3) Uani 1 1 d . . . . .
O5 O 0.87960(13) -0.14350(11) 1.02849(9) 0.0506(5) Uani 1 1 d . . . . .
C19 C 0.84931(14) -0.11442(15) 0.95487(12) 0.0379(5) Uani 1 1 d . . . . .
C18 C 0.8836(2) -0.0400(3) 0.94333(18) 0.0888(15) Uani 1 1 d . . . . .
H18A H 0.920505 -0.043373 0.906583 0.133 Uiso 1 1 calc R U . . .
H18B H 0.922529 -0.020241 0.999498 0.133 Uiso 1 1 calc R U . . .
H18C H 0.829989 -0.007748 0.916389 0.133 Uiso 1 1 calc R U . . .
C11 C 0.7597(2) -0.1342(2) 1.17501(17) 0.0510(12) Uani 0.754(6) 1 d . . P A 1
H11A H 0.758273 -0.136598 1.115389 0.061 Uiso 0.754(6) 1 calc R U P A 1
H11B H 0.814819 -0.162276 1.211840 0.061 Uiso 0.754(6) 1 calc R U P A 1
C10 C 0.7338(5) -0.1016(5) 1.2381(5) 0.033(2) Uani 0.246(6) 1 d . . P A 2
H10A H 0.690651 -0.075416 1.259800 0.039 Uiso 0.246(6) 1 calc R U P A 2
H10B H 0.783636 -0.122972 1.288577 0.039 Uiso 0.246(6) 1 calc R U P A 2
O8 O 0.9954(2) -0.06044(17) 1.17615(18) 0.0317(6) Uani 0.5 1 d G . P B -2
H8C H 0.996785 -0.094396 1.212828 0.048 Uiso 0.5 1 d G U P B -2
H8D H 0.971788 -0.081541 1.126238 0.048 Uiso 0.5 1 d G U P B -2
O7 O 1.0030(14) 0.0655(3) 1.2437(13) 0.093(3) Uani 0.5 1 d . . P C -1
H7A H 0.980753 0.029899 1.261369 0.139 Uiso 0.5 1 calc R U P C -1
O6 O 1.0026(3) -0.1531(2) 1.1916(2) 0.0487(9) Uani 0.5 1 d . . P D -1
H6 H 0.966998 -0.149074 1.139978 0.073 Uiso 0.5 1 calc R U P D -1
C20 C 1.0104(4) -0.2276(3) 1.2158(3) 0.0575(15) Uani 0.5 1 d . . P D -1
H20A H 1.025405 -0.256506 1.173248 0.086 Uiso 0.5 1 calc R U P D -1
H20B H 0.951017 -0.244407 1.218376 0.086 Uiso 0.5 1 calc R U P D -1
H20C H 1.060114 -0.233417 1.272294 0.086 Uiso 0.5 1 calc R U P D -1
C21 C 0.9798(4) 0.1276(3) 1.2735(4) 0.0589(16) Uani 0.5 1 d . . P C -1
H21A H 0.973932 0.166943 1.232246 0.088 Uiso 0.5 1 calc R U P C -1
H21B H 1.028466 0.140107 1.328780 0.088 Uiso 0.5 1 calc R U P C -1
H21C H 0.920105 0.121125 1.281195 0.088 Uiso 0.5 1 calc R U P C -1

loop_
_atom_site_aniso_label
_atom_site_aniso_U_11
_atom_site_aniso_U_22
_atom_site_aniso_U_33
_atom_site_aniso_U_23
_atom_site_aniso_U_13
_atom_site_aniso_U_12
Ni1 0.01197(10) 0.01957(11) 0.01174(10) 0.00041(7) 0.00386(7) 0.00395(7)
O1 0.0143(5) 0.0176(5) 0.0149(5) -0.0013(4) 0.0047(4) -0.0048(4)
O2 0.0140(5) 0.0246(6) 0.0160(5) -0.0064(4) 0.0046(4) -0.0027(4)
O3 0.0322(7) 0.0320(7) 0.0181(5) 0.0093(5) 0.0148(5) 0.0187(5)
N2 0.0421(9) 0.0258(7) 0.0177(6) 0.0072(6) 0.0183(6) 0.0174(7)
N1 0.0115(6) 0.0625(12) 0.0142(6) 0.0019(7) 0.0030(5) 0.0014(7)
N4 0.0233(7) 0.0340(8) 0.0161(6) -0.0078(6) 0.0062(5) -0.0099(6)
N3 0.0747(14) 0.0428(10) 0.0250(8) 0.0161(7) 0.0312(9) 0.0429(10)
C15 0.0473(11) 0.0349(10) 0.0164(7) 0.0118(7) 0.0172(8) 0.0290(9)
C5 0.0247(8) 0.0259(8) 0.0159(7) -0.0098(6) 0.0108(6) -0.0130(7)
C13 0.0515(12) 0.0201(8) 0.0219(8) 0.0044(6) 0.0242(8) 0.0068(8)
C14 0.0690(14) 0.0195(8) 0.0250(9) 0.0059(7) 0.0300(10) 0.0184(9)
C16 0.0174(7) 0.0283(8) 0.0153(7) -0.0027(6) 0.0040(6) -0.0037(6)
C6 0.0234(9) 0.0599(13) 0.0164(7) -0.0127(8) 0.0096(7) -0.0226(9)
C8 0.0106(8) 0.0957(19) 0.0194(8) -0.0009(10) 0.0049(6) -0.0077(9)
C3 0.0732(16) 0.0297(10) 0.0304(10) -0.0160(8) 0.0381(11) -0.0274(10)
C4 0.0444(11) 0.0210(8) 0.0211(8) -0.0086(6) 0.0215(8) -0.0114(7)
C7 0.0365(11) 0.0867(19) 0.0266(10) -0.0285(11) 0.0205(9) -0.0412(12)
C2 0.0679(16) 0.0610(15) 0.0355(11) -0.0323(11) 0.0400(12) -0.0505(13)
C9 0.0190(9) 0.102(2) 0.0209(9) 0.0097(11) 0.0006(7) 0.0235(11)
C17 0.0199(8) 0.0545(12) 0.0149(7) -0.0068(8) 0.0041(6) -0.0177(8)
C12 0.0629(15) 0.0556(14) 0.0228(9) 0.0194(9) 0.0231(10) 0.0441(12)
C1 0.106(2) 0.089(2) 0.0589(16) -0.0487(16) 0.0663(18) -0.080(2)
O4 0.0362(7) 0.0487(9) 0.0166(6) 0.0013(6) 0.0057(5) 0.0247(7)
O5 0.0572(10) 0.0654(11) 0.0177(6) -0.0027(7) 0.0000(7) 0.0398(9)
C19 0.0245(9) 0.0699(15) 0.0206(8) -0.0002(9) 0.0098(7) 0.0227(10)
C18 0.069(2) 0.164(4) 0.0332(13) -0.0041(18) 0.0179(13) -0.073(2)
C11 0.0419(17) 0.096(3) 0.0210(12) 0.0264(15) 0.0186(12) 0.0523(18)
C10 0.024(4) 0.058(6) 0.020(3) 0.024(3) 0.012(3) 0.022(4)
O8 0.0270(13) 0.0379(15) 0.0261(13) -0.0019(11) 0.0047(11) -0.0069(12)
O7 0.077(3) 0.053(2) 0.133(6) 0.045(6) 0.021(3) 0.021(5)
O6 0.049(2) 0.060(2) 0.0240(14) -0.0069(14) -0.0023(13) 0.0110(17)
C20 0.058(3) 0.070(4) 0.031(2) 0.014(2) 0.000(2) 0.009(3)
C21 0.046(3) 0.035(2) 0.081(5) 0.007(3) 0.006(3) 0.004(2)

loop_
_atom_type_symbol
_atom_type_description
_atom_type_scat_dispersion_real
_atom_type_scat_dispersion_imag
_atom_type_scat_source
C C 0.0033 0.0016 'International Tables Vol C Tables 4.2.6.8 and 6.1.1.4'
H H 0.0000 0.0000 'International Tables Vol C Tables 4.2.6.8 and 6.1.1.4'
N N 0.0061 0.0033 'International Tables Vol C Tables 4.2.6.8 and 6.1.1.4'
Ni Ni 0.3393 1.1124 'International Tables Vol C Tables 4.2.6.8 and 6.1.1.4'
O O 0.0106 0.0060 'International Tables Vol C Tables 4.2.6.8 and 6.1.1.4'

loop_
_geom_angle_atom_site_label_1
_geom_angle_atom_site_label_2
_geom_angle_atom_site_label_3
_geom_angle
_geom_angle_site_symmetry_1
_geom_angle_site_symmetry_3
_geom_angle_publ_flag
O1 Ni1 O1 82.80(5) . 5_657 ?
O1 Ni1 O2 95.44(5) . . ?
O1 Ni1 O2 89.68(4) 5_657 . ?
O1 Ni1 O3 91.98(5) . 5_657 ?
O1 Ni1 O3 96.88(5) 5_657 5_657 ?
O1 Ni1 N2 167.35(6) . 5_657 ?
O1 Ni1 N2 88.09(6) 5_657 5_657 ?
O1 Ni1 N1 88.05(6) . . ?
O1 Ni1 N1 165.92(6) 5_657 . ?
O3 Ni1 O2 170.66(5) 5_657 . ?
N2 Ni1 O2 93.26(5) 5_657 . ?
N2 Ni1 O3 80.37(5) 5_657 5_657 ?
N1 Ni1 O2 80.54(5) . . ?
N1 Ni1 O3 94.09(6) . 5_657 ?
N1 Ni1 N2 102.46(7) . 5_657 ?
Ni1 O1 Ni1 97.20(5) . 5_657 ?
C5 O1 Ni1 128.22(10) . 5_657 ?
C5 O1 Ni1 127.85(11) . . ?
C16 O2 Ni1 111.60(10) . . ?
C15 O3 Ni1 111.59(11) . 5_657 ?
C13 N2 Ni1 109.78(11) . 5_657 ?
C13 N2 C14 110.26(17) . . ?
C13 N2 C12 107.95(14) . . ?
C14 N2 Ni1 103.79(10) . 5_657 ?
C14 N2 C12 109.91(15) . . ?
C12 N2 Ni1 115.09(15) . 5_657 ?
C8 N1 Ni1 109.60(11) . . ?
C8 N1 C9 108.53(16) . . ?
C9 N1 Ni1 113.90(16) . . ?
C17 N1 Ni1 105.10(10) . . ?
C17 N1 C8 111.18(19) . . ?
C17 N1 C9 108.52(16) . . ?
H4A N4 H4B 120.0 . . ?
C16 N4 H4A 120.0 . . ?
C16 N4 H4B 120.0 . . ?
H3A N3 H3B 120.0 . . ?
C15 N3 H3A 120.0 . . ?
C15 N3 H3B 120.0 . . ?
O3 C15 N3 124.3(2) . . ?
O3 C15 C14 118.31(15) . . ?
N3 C15 C14 117.41(19) . . ?
O1 C5 C6 121.08(16) . . ?
O1 C5 C4 120.97(16) . . ?
C6 C5 C4 117.83(16) . . ?
N2 C13 H13A 108.0 . . ?
N2 C13 H13B 108.0 . . ?
N2 C13 C4 117.37(14) . . ?
H13A C13 H13B 107.2 . . ?
C4 C13 H13A 108.0 . . ?
C4 C13 H13B 108.0 . . ?
N2 C14 C15 107.73(18) . . ?
N2 C14 H14A 110.2 . . ?
N2 C14 H14B 110.2 . . ?
C15 C14 H14A 110.2 . . ?
C15 C14 H14B 110.2 . . ?
H14A C14 H14B 108.5 . . ?
O2 C16 N4 123.44(16) . . ?
O2 C16 C17 118.19(14) . . ?
N4 C16 C17 118.37(15) . . ?
C5 C6 C8 125.07(17) . . ?
C7 C6 C5 119.5(2) . . ?
C7 C6 C8 115.24(19) . . ?
N1 C8 C6 117.32(17) . . ?
N1 C8 H8A 108.0 . . ?
N1 C8 H8B 108.0 . . ?
C6 C8 H8A 108.0 . . ?
C6 C8 H8B 108.0 . . ?
H8A C8 H8B 107.2 . . ?
C4 C3 H3 118.5 . . ?
C2 C3 H3 118.5 . . ?
C2 C3 C4 122.9(2) . . ?
C5 C4 C13 124.96(16) . . ?
C3 C4 C5 119.7(2) . . ?
C3 C4 C13 115.11(18) . . ?
C6 C7 H7 118.5 . . ?
C2 C7 C6 123.0(2) . . ?
C2 C7 H7 118.5 . . ?
C3 C2 C7 117.01(18) . . ?
C3 C2 C1 121.4(3) . . ?
C7 C2 C1 121.6(3) . . ?
N1 C9 H9AA 108.4 . . ?
N1 C9 H9AB 108.4 . . ?
N1 C9 H9BC 107.4 . . ?
N1 C9 H9BD 107.4 . . ?
N1 C9 C11 115.49(19) . . ?
H9AA C9 H9AB 107.5 . . ?
H9BC C9 H9BD 106.9 . . ?
C11 C9 H9AA 108.4 . . ?
C11 C9 H9AB 108.4 . . ?
C10 C9 N1 119.8(3) . . ?
C10 C9 H9BC 107.4 . . ?
C10 C9 H9BD 107.4 . . ?
N1 C17 C16 107.85(16) . . ?
N1 C17 H17A 110.1 . . ?
N1 C17 H17B 110.1 . . ?
C16 C17 H17A 110.1 . . ?
C16 C17 H17B 110.1 . . ?
H17A C17 H17B 108.4 . . ?
N2 C12 H12A 107.9 . . ?
N2 C12 H12B 107.9 . . ?
N2 C12 H12C 108.9 . . ?
N2 C12 H12D 108.9 . . ?
N2 C12 C10 113.4(3) . 5_657 ?
H12A C12 H12B 107.2 . . ?
H12C C12 H12D 107.7 . . ?
C11 C12 N2 117.50(19) 5_657 . ?
C11 C12 H12A 107.9 5_657 . ?
C11 C12 H12B 107.9 5_657 . ?
C11 C12 C10 53.1(3) 5_657 5_657 ?
C10 C12 H12C 108.9 5_657 . ?
C10 C12 H12D 108.9 5_657 . ?
C2 C1 H1A 109.5 . . ?
C2 C1 H1B 109.5 . . ?
C2 C1 H1C 109.5 . . ?
H1A C1 H1B 109.5 . . ?
H1A C1 H1C 109.5 . . ?
H1B C1 H1C 109.5 . . ?
O4 C19 O5 124.0(3) . . ?
O4 C19 C18 116.7(2) . . ?
O5 C19 C18 119.2(2) . . ?
C19 C18 H18A 109.5 . . ?
C19 C18 H18B 109.5 . . ?
C19 C18 H18C 109.5 . . ?
H18A C18 H18B 109.5 . . ?
H18A C18 H18C 109.5 . . ?
H18B C18 H18C 109.5 . . ?
C9 C11 H11A 108.7 . . ?
C9 C11 H11B 108.7 . . ?
C12 C11 C9 114.3(2) 5_657 . ?
C12 C11 H11A 108.7 5_657 . ?
C12 C11 H11B 108.7 5_657 . ?
H11A C11 H11B 107.6 . . ?
C9 C10 C12 118.4(5) . 5_657 ?
C9 C10 H10A 107.7 . . ?
C9 C10 H10B 107.7 . . ?
C12 C10 H10A 107.7 5_657 . ?
C12 C10 H10B 107.7 5_657 . ?
H10A C10 H10B 107.1 . . ?
H8C O8 H8D 104.5 . . ?
C21 O7 H7A 109.5 . . ?
C20 O6 H6 109.5 . . ?
O6 C20 H20A 109.5 . . ?
O6 C20 H20B 109.5 . . ?
O6 C20 H20C 109.5 . . ?
H20A C20 H20B 109.5 . . ?
H20A C20 H20C 109.5 . . ?
H20B C20 H20C 109.5 . . ?
O7 C21 H21A 109.5 . . ?
O7 C21 H21B 109.5 . . ?
O7 C21 H21C 109.5 . . ?
H21A C21 H21B 109.5 . . ?
H21A C21 H21C 109.5 . . ?
H21B C21 H21C 109.5 . . ?

loop_
_geom_bond_atom_site_label_1
_geom_bond_atom_site_label_2
_geom_bond_distance
_geom_bond_site_symmetry_2
_geom_bond_publ_flag
Ni1 O1 2.0119(11) . ?
Ni1 O1 2.0159(11) 5_657 ?
Ni1 O2 2.1184(11) . ?
Ni1 O3 2.1109(12) 5_657 ?
Ni1 N2 2.0885(16) 5_657 ?
Ni1 N1 2.0872(15) . ?
O1 C5 1.3393(19) . ?
O2 C16 1.253(2) . ?
O3 C15 1.251(3) . ?
N2 C13 1.482(2) . ?
N2 C14 1.482(2) . ?
N2 C12 1.496(3) . ?
N1 C8 1.490(2) . ?
N1 C9 1.497(3) . ?
N1 C17 1.474(3) . ?
N4 H4A 0.8800 . ?
N4 H4B 0.8800 . ?
N4 C16 1.320(2) . ?
N3 H3A 0.8800 . ?
N3 H3B 0.8800 . ?
N3 C15 1.319(2) . ?
C15 C14 1.512(3) . ?
C5 C6 1.416(3) . ?
C5 C4 1.418(3) . ?
C13 H13A 0.9900 . ?
C13 H13B 0.9900 . ?
C13 C4 1.510(3) . ?
C14 H14A 0.9900 . ?
C14 H14B 0.9900 . ?
C16 C17 1.520(2) . ?
C6 C8 1.512(3) . ?
C6 C7 1.405(3) . ?
C8 H8A 0.9900 . ?
C8 H8B 0.9900 . ?
C3 H3 0.9500 . ?
C3 C4 1.400(3) . ?
C3 C2 1.380(4) . ?
C7 H7 0.9500 . ?
C7 C2 1.382(4) . ?
C2 C1 1.516(3) . ?
C9 H9AA 0.9900 . ?
C9 H9AB 0.9900 . ?
C9 H9BC 0.9900 . ?
C9 H9BD 0.9900 . ?
C9 C11 1.542(5) . ?
C9 C10 1.289(9) . ?
C17 H17A 0.9900 . ?
C17 H17B 0.9900 . ?
C12 H12A 0.9900 . ?
C12 H12B 0.9900 . ?
C12 H12C 0.9900 . ?
C12 H12D 0.9900 . ?
C12 C11 1.459(5) 5_657 ?
C12 C10 1.638(10) 5_657 ?
C1 H1A 0.9800 . ?
C1 H1B 0.9800 . ?
C1 H1C 0.9800 . ?
O4 C19 1.261(3) . ?
O5 C19 1.264(3) . ?
C19 C18 1.504(4) . ?
C18 H18A 0.9800 . ?
C18 H18B 0.9800 . ?
C18 H18C 0.9800 . ?
C11 H11A 0.9900 . ?
C11 H11B 0.9900 . ?
C10 H10A 0.9900 . ?
C10 H10B 0.9900 . ?
O8 H8C 0.8697 . ?
O8 H8D 0.8699 . ?
O7 H7A 0.8400 . ?
O7 C21 1.345(16) . ?
O6 H6 0.8400 . ?
O6 C20 1.419(7) . ?
C20 H20A 0.9800 . ?
C20 H20B 0.9800 . ?
C20 H20C 0.9800 . ?
C21 H21A 0.9800 . ?
C21 H21B 0.9800 . ?
C21 H21C 0.9800 . ?

loop_
_geom_torsion_atom_site_label_1
_geom_torsion_atom_site_label_2
_geom_torsion_atom_site_label_3
_geom_torsion_atom_site_label_4
_geom_torsion
_geom_torsion_site_symmetry_1
_geom_torsion_site_symmetry_2
_geom_torsion_site_symmetry_3
_geom_torsion_site_symmetry_4
_geom_torsion_publ_flag
Ni1 O1 C5 C6 -20.5(2) . . . . ?
Ni1 O1 C5 C6 -165.04(13) 5_657 . . . ?
Ni1 O1 C5 C4 19.0(2) 5_657 . . . ?
Ni1 O1 C5 C4 163.49(12) . . . . ?
Ni1 O2 C16 N4 -165.64(15) . . . . ?
Ni1 O2 C16 C17 14.5(2) . . . . ?
Ni1 O3 C15 N3 168.55(17) 5_657 . . . ?
Ni1 O3 C15 C14 -11.5(2) 5_657 . . . ?
Ni1 N2 C13 C4 -60.09(18) 5_657 . . . ?
Ni1 N2 C14 C15 -44.29(17) 5_657 . . . ?
Ni1 N2 C12 C11 28.5(3) 5_657 . . 5_657 ?
Ni1 N2 C12 C10 -30.6(3) 5_657 . . 5_657 ?
Ni1 N1 C8 C6 59.5(2) . . . . ?
Ni1 N1 C9 C11 35.4(2) . . . . ?
Ni1 N1 C9 C10 -31.0(5) . . . . ?
Ni1 N1 C17 C16 42.32(16) . . . . ?
O1 C5 C6 C8 10.2(3) . . . . ?
O1 C5 C6 C7 -175.45(17) . . . . ?
O1 C5 C4 C13 -10.2(3) . . . . ?
O1 C5 C4 C3 174.97(15) . . . . ?
O2 C16 C17 N1 -40.1(2) . . . . ?
O3 C15 C14 N2 39.6(2) . . . . ?
N2 C13 C4 C5 35.8(2) . . . . ?
N2 C13 C4 C3 -149.10(16) . . . . ?
N1 C9 C11 C12 -76.9(3) . . . 5_657 ?
N1 C9 C10 C12 72.3(6) . . . 5_657 ?
N4 C16 C17 N1 140.05(17) . . . . ?
N3 C15 C14 N2 -140.48(19) . . . . ?
C5 C6 C8 N1 -34.7(3) . . . . ?
C5 C6 C7 C2 -0.5(3) . . . . ?
C13 N2 C14 C15 -161.82(15) . . . . ?
C13 N2 C12 C11 151.5(2) . . . 5_657 ?
C13 N2 C12 C10 92.4(3) . . . 5_657 ?
C14 N2 C13 C4 53.7(2) . . . . ?
C14 N2 C12 C11 -88.2(3) . . . 5_657 ?
C14 N2 C12 C10 -147.3(3) . . . 5_657 ?
C6 C5 C4 C13 173.73(16) . . . . ?
C6 C5 C4 C3 -1.1(2) . . . . ?
C6 C7 C2 C3 0.8(3) . . . . ?
C6 C7 C2 C1 179.2(2) . . . . ?
C8 N1 C9 C11 -87.0(2) . . . . ?
C8 N1 C9 C10 -153.4(5) . . . . ?
C8 N1 C17 C16 160.82(14) . . . . ?
C8 C6 C7 C2 174.4(2) . . . . ?
C4 C5 C6 C8 -173.74(18) . . . . ?
C4 C5 C6 C7 0.6(3) . . . . ?
C4 C3 C2 C7 -1.3(3) . . . . ?
C4 C3 C2 C1 -179.69(19) . . . . ?
C7 C6 C8 N1 150.71(19) . . . . ?
C2 C3 C4 C5 1.5(3) . . . . ?
C2 C3 C4 C13 -173.82(17) . . . . ?
C9 N1 C8 C6 -175.6(2) . . . . ?
C9 N1 C17 C16 -79.89(19) . . . . ?
C17 N1 C8 C6 -56.3(2) . . . . ?
C17 N1 C9 C11 152.07(19) . . . . ?
C17 N1 C9 C10 85.7(5) . . . . ?
C12 N2 C13 C4 173.74(17) . . . . ?
C12 N2 C14 C15 79.30(19) . . . . ?
